data_1505337
loop_
_publ_author_name
'Akritopoulou-Zanze, Irini'
'Whitehead, Alan'
'Waters, Jan E.'
'Henry, Rodger F.'
'Djuric, Stevan W.'

_publ_section_title
;
 Synthesis of novel and uniquely shaped 3-azabicyclo[4.2.0]octan-4-one
 derivatives by sequential Ugi/[2+2] ene-enone photocycloadditions.
;
_journal_issue 7
_journal_name_full 'Organic letters'
_journal_page_first 1299
_journal_page_last 1302
_journal_paper_doi 10.1021/ol070164l
_journal_volume 9
_journal_year 2007
_chemical_formula_sum 'C27 H28 Cl N2 O5'
_chemical_formula_weight 495.96
_chemical_name_systematic
; 
 ? 
;
_space_group_IT_number 14
_symmetry_cell_setting monoclinic
_symmetry_space_group_name_Hall '-P 2ybc'
_symmetry_space_group_name_H-M 'P 1 21/c 1'
_atom_sites_solution_hydrogens geom
_atom_sites_solution_primary direct
_atom_sites_solution_secondary difmap
_audit_creation_method SHELXL-97
_cell_angle_alpha 90.00
_cell_angle_beta 103.324(12)
_cell_angle_gamma 90.00
_cell_formula_units_Z 4
_cell_length_a 12.239(7)
_cell_length_b 22.483(12)
_cell_length_c 9.188(5)
_cell_measurement_temperature 293(2)
_cell_volume 2460(2)
_computing_structure_refinement 'SHELXL-97 (Sheldrick, 1997)'
_computing_structure_solution 'SHELXS-97 (Sheldrick, 1990)'
_diffrn_ambient_temperature 293(2)
_diffrn_measured_fraction_theta_full 0.778
_diffrn_measured_fraction_theta_max 0.778
_diffrn_radiation_monochromator graphite
_diffrn_radiation_source 'fine-focus sealed tube'
_diffrn_radiation_type MoK\a
_diffrn_radiation_wavelength 0.71073
_diffrn_reflns_av_R_equivalents 0.1958
_diffrn_reflns_av_sigmaI/netI 0.4239
_diffrn_reflns_limit_h_max 11
_diffrn_reflns_limit_h_min -16
_diffrn_reflns_limit_k_max 29
_diffrn_reflns_limit_k_min -15
_diffrn_reflns_limit_l_max 11
_diffrn_reflns_limit_l_min -10
_diffrn_reflns_number 6882
_diffrn_reflns_theta_full 28.25
_diffrn_reflns_theta_max 28.25
_diffrn_reflns_theta_min 1.71
_exptl_absorpt_coefficient_mu 0.196
_exptl_crystal_density_diffrn 1.339
_exptl_crystal_density_method 'not measured'
_exptl_crystal_F_000 1044
_refine_diff_density_max 0.469
_refine_diff_density_min -0.591
_refine_diff_density_rms 0.099
_refine_ls_extinction_method none
_refine_ls_goodness_of_fit_ref 0.868
_refine_ls_hydrogen_treatment mixed
_refine_ls_matrix_type full
_refine_ls_number_parameters 159
_refine_ls_number_reflns 4740
_refine_ls_number_restraints 0
_refine_ls_restrained_S_all 0.868
_refine_ls_R_factor_all 0.3085
_refine_ls_R_factor_gt 0.1197
_refine_ls_shift/su_max 4.149
_refine_ls_shift/su_mean 0.090
_refine_ls_structure_factor_coef Fsqd
_refine_ls_weighting_details 'calc w=1/[\s^2^(Fo^2^)+(0.0855P)^2^+0.0000P] where P=(Fo^2^+2Fc^2^)/3'
_refine_ls_weighting_scheme calc
_refine_ls_wR_factor_gt 0.2337
_refine_ls_wR_factor_ref 0.3103
_reflns_number_gt 1283
_reflns_number_total 4740
_reflns_threshold_expression >2sigma(I)
_cod_data_source_file ol070164lsi20070122_054721.cif
_cod_data_source_block x338u
_cod_original_sg_symbol_H-M P21/c
_cod_database_code 1505337

loop_
_symmetry_equiv_pos_as_xyz
'x, y, z'
'-x, y+1/2, -z+1/2'
'-x, -y, -z'
'x, -y-1/2, z-1/2'

loop_
_atom_site_label
_atom_site_type_symbol
_atom_site_fract_x
_atom_site_fract_y
_atom_site_fract_z
_atom_site_U_iso_or_equiv
_atom_site_adp_type
_atom_site_occupancy
_atom_site_symmetry_multiplicity
_atom_site_calc_flag
_atom_site_refinement_flags
Cl1 Cl 0.2180(3) 0.50882(13) 0.0540(3) 0.0448(9) Uani 1 1 d .
O4 O -0.3355(5) 0.5808(3) 0.3196(8) 0.0290(18) Uiso 1 1 d .
O2 O -0.0327(5) 0.7765(3) 0.4028(7) 0.0228(16) Uiso 1 1 d .
O1 O 0.2683(5) 0.7122(3) 0.7139(8) 0.0277(17) Uiso 1 1 d .
N2 N 0.0598(6) 0.6966(3) 0.5191(9) 0.0199(19) Uiso 1 1 d .
O5 O -0.5350(6) 0.5581(3) 0.6846(8) 0.0347(19) Uiso 1 1 d .
O3 O -0.2704(6) 0.5987(3) 0.1233(9) 0.039(2) Uiso 1 1 d .
N1 N 0.3428(6) 0.7478(3) 0.5321(9) 0.022(2) Uiso 1 1 d .
H1 H 0.3327 0.7535 0.4374 0.026 Uiso 1 1 calc R
C8 C -0.1315(7) 0.7140(4) 0.5370(11) 0.020(2) Uiso 1 1 d .
H8A H -0.1970 0.7358 0.4841 0.024 Uiso 1 1 calc R
H8B H -0.1191 0.7234 0.6425 0.024 Uiso 1 1 calc R
C24 C 0.2632(8) 0.7234(4) 0.5783(12) 0.023(2) Uiso 1 1 d .
C2 C -0.4434(8) 0.5846(4) 0.6519(11) 0.023(2) Uiso 1 1 d .
C17 C 0.1567(8) 0.7078(4) 0.4597(11) 0.020(2) Uiso 1 1 d .
H17 H 0.139(7) 0.743(4) 0.394(10) 0.024 Uiso 1 1 calc .
C3 C -0.2759(8) 0.6381(4) 0.7013(11) 0.020(2) Uiso 1 1 d .
H3 H -0.2240 0.6611 0.7677 0.024 Uiso 1 1 calc R
C9 C -0.0472(8) 0.6090(4) 0.5776(11) 0.019(2) Uiso 1 1 d .
C18 C 0.1780(8) 0.6578(4) 0.3644(11) 0.017(2) Uiso 1 1 d .
C4 C -0.2553(8) 0.6278(4) 0.5565(11) 0.021(2) Uiso 1 1 d .
C10 C -0.0629(8) 0.5787(4) 0.4225(11) 0.032(3) Uiso 1 1 d .
H10A H 0.0038 0.5798 0.3824 0.038 Uiso 1 1 calc R
H10B H -0.0927 0.5386 0.4193 0.038 Uiso 1 1 calc R
C19 C 0.1973(8) 0.5659(4) 0.1722(11) 0.025(2) Uiso 1 1 d .
C5 C -0.4308(8) 0.5728(4) 0.5095(11) 0.022(2) Uiso 1 1 d .
H5 H -0.4841 0.5506 0.4430 0.027 Uiso 1 1 calc R
C20 C 0.2588(8) 0.5640(4) 0.3213(11) 0.023(2) Uiso 1 1 d .
H20 H 0.3062 0.5322 0.3564 0.028 Uiso 1 1 calc R
C21 C 0.2474(8) 0.6097(4) 0.4127(11) 0.021(2) Uiso 1 1 d .
H21 H 0.2878 0.6087 0.5118 0.025 Uiso 1 1 calc R
C15 C 0.0565(7) 0.6471(4) 0.6224(11) 0.018(2) Uiso 1 1 d .
H15A H 0.0604 0.6631 0.7215 0.022 Uiso 1 1 calc R
H15B H 0.1222 0.6223 0.6278 0.022 Uiso 1 1 calc R
C16 C -0.0326(8) 0.7324(4) 0.4812(11) 0.020(2) Uiso 1 1 d .
C6 C -0.3388(8) 0.5946(4) 0.4685(12) 0.026(2) Uiso 1 1 d .
C11 C -0.1524(8) 0.6486(4) 0.5148(11) 0.025(2) Uiso 1 1 d .
C12 C -0.0490(8) 0.5674(4) 0.7085(11) 0.030(3) Uiso 1 1 d .
H12A H 0.0172 0.5431 0.7283 0.044 Uiso 1 1 calc R
H12B H -0.1144 0.5425 0.6838 0.044 Uiso 1 1 calc R
H12C H -0.0510 0.5905 0.7957 0.044 Uiso 1 1 calc R
C13 C -0.1495(8) 0.6248(4) 0.3552(12) 0.025(2) Uiso 1 1 d .
H13 H -0.116(7) 0.655(4) 0.301(10) 0.030 Uiso 1 1 calc .
C25 C 0.4505(8) 0.7669(4) 0.6270(12) 0.022(2) Uiso 1 1 d .
H25 H 0.469(7) 0.740(4) 0.712(10) 0.026 Uiso 1 1 calc .
C22 C 0.1316(9) 0.6124(5) 0.1201(14) 0.042(3) Uiso 1 1 d .
H22 H 0.0952 0.6136 0.0194 0.050 Uiso 1 1 calc R
C23 C 0.1171(8) 0.6578(4) 0.2109(11) 0.027(3) Uiso 1 1 d .
H23 H 0.0680 0.6888 0.1740 0.033 Uiso 1 1 calc R
C14 C -0.2558(9) 0.6027(5) 0.2595(13) 0.037(3) Uiso 1 1 d .
C26 C 0.5440(8) 0.7623(4) 0.5457(12) 0.037(3) Uiso 1 1 d .
H26A H 0.5470 0.7225 0.5090 0.056 Uiso 1 1 calc R
H26B H 0.6141 0.7719 0.6130 0.056 Uiso 1 1 calc R
H26C H 0.5302 0.7897 0.4632 0.056 Uiso 1 1 calc R
C7 C -0.3645(8) 0.6171(4) 0.7492(12) 0.026(2) Uiso 1 1 d .
H7 H -0.3718 0.6246 0.8461 0.031 Uiso 1 1 calc R
C27 C 0.4394(9) 0.8269(4) 0.6872(13) 0.043(3) Uiso 1 1 d .
H27A H 0.4199 0.8548 0.6061 0.064 Uiso 1 1 calc R
H27B H 0.5094 0.8384 0.7522 0.064 Uiso 1 1 calc R
H27C H 0.3817 0.8266 0.7424 0.064 Uiso 1 1 calc R
C1 C -0.5534(10) 0.5667(5) 0.8303(14) 0.059(4) Uiso 1 1 d .
H1A H -0.4908 0.5511 0.9032 0.088 Uiso 1 1 calc R
H1B H -0.6207 0.5464 0.8384 0.088 Uiso 1 1 calc R
H1C H -0.5611 0.6084 0.8477 0.088 Uiso 1 1 calc R

loop_
_atom_site_aniso_label
_atom_site_aniso_U_11
_atom_site_aniso_U_22
_atom_site_aniso_U_33
_atom_site_aniso_U_23
_atom_site_aniso_U_13
_atom_site_aniso_U_12
Cl1 0.072(2) 0.0518(17) 0.0112(17) -0.0094(14) 0.0110(16) 0.0081(17)

loop_
_atom_type_symbol
_atom_type_description
_atom_type_scat_dispersion_real
_atom_type_scat_dispersion_imag
_atom_type_scat_source
C C 0.0033 0.0016 'International Tables Vol C Tables 4.2.6.8 and 6.1.1.4'
H H 0.0000 0.0000 'International Tables Vol C Tables 4.2.6.8 and 6.1.1.4'
N N 0.0061 0.0033 'International Tables Vol C Tables 4.2.6.8 and 6.1.1.4'
O O 0.0106 0.0060 'International Tables Vol C Tables 4.2.6.8 and 6.1.1.4'
Cl Cl 0.1484 0.1585 'International Tables Vol C Tables 4.2.6.8 and 6.1.1.4'

loop_
_geom_angle_atom_site_label_1
_geom_angle_atom_site_label_2
_geom_angle_atom_site_label_3
_geom_angle
C14 O4 C6 120.8(8)
C16 N2 C17 120.4(7)
C16 N2 C15 117.8(8)
C17 N2 C15 121.7(8)
C2 O5 C1 117.7(9)
C24 N1 C25 125.5(9)
C16 C8 C11 110.9(8)
O1 C24 N1 123.3(10)
O1 C24 C17 119.9(9)
N1 C24 C17 116.9(9)
O5 C2 C7 125.6(9)
O5 C2 C5 113.8(9)
C7 C2 C5 120.5(9)
N2 C17 C18 111.3(8)
N2 C17 C24 114.2(8)
C18 C17 C24 110.8(8)
C7 C3 C4 125.2(10)
C15 C9 C12 107.3(8)
C15 C9 C10 114.7(8)
C12 C9 C10 115.7(7)
C15 C9 C11 110.3(7)
C12 C9 C11 118.6(8)
C10 C9 C11 89.7(7)
C21 C18 C23 117.2(8)
C21 C18 C17 125.5(9)
C23 C18 C17 117.2(8)
C6 C4 C3 111.7(9)
C6 C4 C11 125.9(9)
C3 C4 C11 122.3(9)
C13 C10 C9 90.1(7)
C22 C19 C20 121.0(10)
C22 C19 Cl1 121.0(9)
C20 C19 Cl1 117.7(7)
C6 C5 C2 118.4(10)
C21 C20 C19 118.2(9)
C20 C21 C18 122.5(10)
N2 C15 C9 113.6(8)
O2 C16 N2 121.0(8)
O2 C16 C8 122.8(8)
N2 C16 C8 116.2(8)
C5 C6 C4 125.9(10)
C5 C6 O4 113.6(9)
C4 C6 O4 120.5(9)
C4 C11 C8 113.9(8)
C4 C11 C9 113.8(8)
C8 C11 C9 114.1(8)
C4 C11 C13 109.8(8)
C8 C11 C13 115.0(8)
C9 C11 C13 87.5(7)
C14 C13 C10 116.8(8)
C14 C13 C11 117.7(9)
C10 C13 C11 90.9(8)
N1 C25 C27 110.0(8)
N1 C25 C26 111.5(8)
C27 C25 C26 113.2(8)
C19 C22 C23 121.5(11)
C22 C23 C18 119.4(10)
O3 C14 O4 116.8(10)
O3 C14 C13 122.2(10)
O4 C14 C13 120.7(10)
C3 C7 C2 118.3(10)

loop_
_geom_bond_atom_site_label_1
_geom_bond_atom_site_label_2
_geom_bond_distance
Cl1 C19 1.737(10)
O4 C14 1.321(12)
O4 C6 1.412(11)
O2 C16 1.225(10)
O1 C24 1.258(11)
N2 C16 1.366(11)
N2 C17 1.438(11)
N2 C15 1.469(11)
O5 C2 1.363(11)
O5 C1 1.420(13)
O3 C14 1.226(12)
N1 C24 1.274(11)
N1 C25 1.467(12)
C8 C16 1.478(12)
C8 C11 1.497(12)
C24 C17 1.534(13)
C2 C7 1.368(12)
C2 C5 1.378(13)
C17 C18 1.485(12)
C3 C7 1.345(12)
C3 C4 1.429(13)
C9 C15 1.508(12)
C9 C12 1.527(12)
C9 C10 1.551(13)
C9 C11 1.562(13)
C18 C21 1.383(12)
C18 C23 1.436(13)
C4 C6 1.369(12)
C4 C11 1.475(13)
C10 C13 1.509(13)
C19 C22 1.339(13)
C19 C20 1.404(13)
C5 C6 1.358(13)
C20 C21 1.355(12)
C11 C13 1.570(14)
C13 C14 1.478(14)
C25 C27 1.477(12)
C25 C26 1.507(13)
C22 C23 1.356(13)
